data_7703502
loop_
_publ_author_name
'Ju, Huiyeong'
'Tenma, Honoka'
'Iwase, Miki'
'Lee, Eunji'
'Ikeda, Mari'
'Kuwahara, Shunsuke'
'Habata, Yoichi'

_publ_section_title
;
 Inclusion of alkyl nitriles by tetra-armed cyclens with styrylmethyl
 groups.
;
_journal_issue 10
_journal_name_full 'Dalton transactions (Cambridge, England : 2003)'
_journal_page_first 3112
_journal_page_last 3119
_journal_paper_doi 10.1039/d0dt00335b
_journal_volume 49
_journal_year 2020
_chemical_formula_moiety 'C48 H60 N4 O4'
_chemical_formula_sum 'C48 H60 N4 O4'
_chemical_formula_weight 757.00
_space_group_crystal_system triclinic
_space_group_IT_number 2
_space_group_name_Hall '-P 1'
_space_group_name_H-M_alt 'P -1'
_atom_sites_solution_hydrogens geom
_audit_creation_method SHELXL-2014/7
_audit_update_record
;
2019-12-24 deposited with the CCDC.	2020-02-06 downloaded from the CCDC.
;
_cell_angle_alpha 101.209(10)
_cell_angle_beta 110.101(10)
_cell_angle_gamma 100.626(10)
_cell_formula_units_Z 1
_cell_length_a 9.370(6)
_cell_length_b 9.873(6)
_cell_length_c 12.853(8)
_cell_measurement_reflns_used 1366
_cell_measurement_temperature 120(2)
_cell_measurement_theta_max 22.03
_cell_measurement_theta_min 2.39
_cell_volume 1053.8(11)
_computing_cell_refinement 'Bruker SAINT'
_computing_data_collection 'Bruker APEX2'
_computing_data_reduction 'Bruker SAINT'
_computing_molecular_graphics 'Bruker SHELXTL'
_computing_publication_material 'Bruker SHELXTL'
_computing_structure_refinement 'SHELXL-2014/7 (Sheldrick, 2014)'
_computing_structure_solution 'SHELXS-97 (Sheldrick 2008)'
_diffrn_ambient_temperature 120(2)
_diffrn_measured_fraction_theta_full 1.000
_diffrn_measured_fraction_theta_max 1.000
_diffrn_measurement_device_type 'Bruker APEX-II CCD'
_diffrn_measurement_method '\f and \w scans'
_diffrn_radiation_type MoK\a
_diffrn_radiation_wavelength 0.71073
_diffrn_reflns_av_R_equivalents 0.0952
_diffrn_reflns_av_unetI/netI 0.1333
_diffrn_reflns_Laue_measured_fraction_full 1.000
_diffrn_reflns_Laue_measured_fraction_max 1.000
_diffrn_reflns_limit_h_max 11
_diffrn_reflns_limit_h_min -11
_diffrn_reflns_limit_k_max 12
_diffrn_reflns_limit_k_min -12
_diffrn_reflns_limit_l_max 15
_diffrn_reflns_limit_l_min -15
_diffrn_reflns_number 12267
_diffrn_reflns_point_group_measured_fraction_full 1.000
_diffrn_reflns_point_group_measured_fraction_max 1.000
_diffrn_reflns_theta_full 25.242
_diffrn_reflns_theta_max 25.999
_diffrn_reflns_theta_min 1.757
_exptl_absorpt_coefficient_mu 0.076
_exptl_absorpt_correction_T_max 0.7457
_exptl_absorpt_correction_T_min 0.4634
_exptl_absorpt_correction_type multi-scan
_exptl_crystal_colour colourless
_exptl_crystal_density_diffrn 1.193
_exptl_crystal_description BLOCK
_exptl_crystal_F_000 408
_exptl_crystal_size_max 0.288
_exptl_crystal_size_mid 0.112
_exptl_crystal_size_min 0.090
_refine_diff_density_max 0.270
_refine_diff_density_min -0.335
_refine_diff_density_rms 0.074
_refine_ls_extinction_method none
_refine_ls_goodness_of_fit_ref 0.980
_refine_ls_hydrogen_treatment constr
_refine_ls_matrix_type full
_refine_ls_number_parameters 253
_refine_ls_number_reflns 4141
_refine_ls_number_restraints 0
_refine_ls_restrained_S_all 0.980
_refine_ls_R_factor_all 0.1112
_refine_ls_R_factor_gt 0.0729
_refine_ls_shift/su_max 0.000
_refine_ls_shift/su_mean 0.000
_refine_ls_structure_factor_coef Fsqd
_refine_ls_weighting_details 'w=1/[\s^2^(Fo^2^)+(0.0804P)^2^] where P=(Fo^2^+2Fc^2^)/3'
_refine_ls_weighting_scheme calc
_refine_ls_wR_factor_gt 0.1754
_refine_ls_wR_factor_ref 0.2064
_reflns_Friedel_coverage 0.000
_reflns_number_gt 2582
_reflns_number_total 4141
_reflns_threshold_expression 'I > 2\s(I)'
_cod_data_source_file d0dt00335b2.cif
_cod_data_source_block 4
_cod_depositor_comments 'Adding full bibliography for 7703501--7703508.cif.'
_cod_original_cell_volume 1053.8(12)
_cod_database_code 7703502
_shelx_shelxl_version_number 2014/7
_shelx_space_group_comment
; 
The symmetry employed for this shelxl refinement is uniquely defined 
by the following loop, which should always be used as a source of 
symmetry information in preference to the above space-group names. 
They are only intended as comments. 
;
_shelx_estimated_absorpt_t_min 0.979
_shelx_estimated_absorpt_t_max 0.993

loop_
_space_group_symop_operation_xyz
'x, y, z'
'-x, -y, -z'

loop_
_atom_site_label
_atom_site_type_symbol
_atom_site_fract_x
_atom_site_fract_y
_atom_site_fract_z
_atom_site_U_iso_or_equiv
_atom_site_adp_type
_atom_site_occupancy
_atom_site_site_symmetry_order
_atom_site_calc_flag
_atom_site_refinement_flags_posn
_atom_site_refinement_flags_adp
_atom_site_refinement_flags_occupancy
_atom_site_disorder_assembly
_atom_site_disorder_group
O1 O 0.7269(2) 0.4764(2) 0.65767(16) 0.0389(5) Uani 1 1 d . . . . .
O2 O 0.1996(2) 0.17812(19) 0.44521(15) 0.0329(5) Uani 1 1 d . . . . .
N1 N 0.6310(3) -0.2399(2) 0.07605(17) 0.0257(5) Uani 1 1 d . . . . .
N2 N 0.2999(3) -0.4557(2) -0.09250(18) 0.0269(5) Uani 1 1 d . . . . .
C1 C 0.7704(3) -0.2737(3) 0.1500(2) 0.0274(6) Uani 1 1 d . . . . .
H1A H 0.8269 -0.1938 0.2217 0.033 Uiso 1 1 calc R U . . .
H1B H 0.8427 -0.2820 0.1097 0.033 Uiso 1 1 calc R U . . .
C2 C 0.5736(3) -0.3203(3) -0.0454(2) 0.0284(6) Uani 1 1 d . . . . .
H2A H 0.5903 -0.4171 -0.0508 0.034 Uiso 1 1 calc R U . . .
H2B H 0.6344 -0.2706 -0.0831 0.034 Uiso 1 1 calc R U . . .
C3 C 0.3995(3) -0.3340(3) -0.1073(2) 0.0306(6) Uani 1 1 d . . . . .
H3A H 0.3759 -0.2445 -0.0769 0.037 Uiso 1 1 calc R U . . .
H3B H 0.3744 -0.3469 -0.1906 0.037 Uiso 1 1 calc R U . . .
C4 C 0.2720(3) -0.5875(3) -0.1811(2) 0.0280(6) Uani 1 1 d . . . . .
H4A H 0.3683 -0.5834 -0.1975 0.034 Uiso 1 1 calc R U . . .
H4B H 0.1854 -0.5900 -0.2529 0.034 Uiso 1 1 calc R U . . .
C5 C 0.6653(3) -0.0844(3) 0.0907(2) 0.0303(6) Uani 1 1 d . . . . .
H5A H 0.5940 -0.0662 0.0208 0.036 Uiso 1 1 calc R U . . .
H5B H 0.7752 -0.0476 0.0983 0.036 Uiso 1 1 calc R U . . .
C6 C 0.6455(3) -0.0045(3) 0.1939(2) 0.0281(6) Uani 1 1 d . . . . .
H6A H 0.5473 -0.0339 0.2006 0.034 Uiso 1 1 calc R U . . .
C7 C 0.7558(3) 0.1044(3) 0.2763(2) 0.0271(6) Uani 1 1 d . . . . .
H7A H 0.8561 0.1255 0.2715 0.033 Uiso 1 1 calc R U . . .
C8 C 0.7414(3) 0.1970(3) 0.3750(2) 0.0264(6) Uani 1 1 d . . . . .
C9 C 0.8756(3) 0.2998(3) 0.4597(2) 0.0292(6) Uani 1 1 d . . . . .
H9A H 0.9748 0.3072 0.4537 0.035 Uiso 1 1 calc R U . . .
C10 C 0.8663(3) 0.3907(3) 0.5520(2) 0.0298(6) Uani 1 1 d . . . . .
H10A H 0.9587 0.4603 0.6083 0.036 Uiso 1 1 calc R U . . .
C11 C 0.7234(3) 0.3813(3) 0.5630(2) 0.0280(6) Uani 1 1 d . . . . .
C12 C 0.5888(3) 0.2813(3) 0.4798(2) 0.0298(6) Uani 1 1 d . . . . .
H12A H 0.4897 0.2748 0.4861 0.036 Uiso 1 1 calc R U . . .
C13 C 0.5991(3) 0.1908(3) 0.3875(2) 0.0296(6) Uani 1 1 d . . . . .
H13A H 0.5060 0.1223 0.3309 0.036 Uiso 1 1 calc R U . . .
C14 C 0.5843(4) 0.4635(3) 0.6765(3) 0.0435(8) Uani 1 1 d . . . . .
H14A H 0.6026 0.5372 0.7464 0.065 Uiso 1 1 calc R U . . .
H14B H 0.5021 0.4761 0.6103 0.065 Uiso 1 1 calc R U . . .
H14C H 0.5502 0.3682 0.6858 0.065 Uiso 1 1 calc R U . . .
C15 C 0.1522(3) -0.4278(3) -0.0916(2) 0.0323(6) Uani 1 1 d . . . . .
H15A H 0.0747 -0.5197 -0.1067 0.039 Uiso 1 1 calc R U . . .
H15B H 0.1079 -0.3835 -0.1540 0.039 Uiso 1 1 calc R U . . .
C16 C 0.1781(3) -0.3303(3) 0.0215(2) 0.0315(6) Uani 1 1 d . . . . .
H16A H 0.2195 -0.3620 0.0882 0.038 Uiso 1 1 calc R U . . .
C17 C 0.1484(3) -0.2034(3) 0.0372(2) 0.0283(6) Uani 1 1 d . . . . .
H17A H 0.1104 -0.1714 -0.0297 0.034 Uiso 1 1 calc R U . . .
C18 C 0.1676(3) -0.1067(3) 0.1465(2) 0.0255(6) Uani 1 1 d . . . . .
C19 C 0.1940(3) -0.1493(3) 0.2474(2) 0.0287(6) Uani 1 1 d . . . . .
H19A H 0.2048 -0.2433 0.2468 0.034 Uiso 1 1 calc R U . . .
C20 C 0.2050(3) -0.0588(3) 0.3482(2) 0.0297(6) Uani 1 1 d . . . . .
H20A H 0.2221 -0.0907 0.4155 0.036 Uiso 1 1 calc R U . . .
C21 C 0.1909(3) 0.0794(3) 0.3502(2) 0.0276(6) Uani 1 1 d . . . . .
C22 C 0.1660(3) 0.1253(3) 0.2514(2) 0.0279(6) Uani 1 1 d . . . . .
H22A H 0.1565 0.2197 0.2524 0.034 Uiso 1 1 calc R U . . .
C23 C 0.1550(3) 0.0328(3) 0.1519(2) 0.0264(6) Uani 1 1 d . . . . .
H23A H 0.1383 0.0652 0.0848 0.032 Uiso 1 1 calc R U . . .
C24 C 0.2269(4) 0.1347(3) 0.5483(2) 0.0412(8) Uani 1 1 d . . . . .
H24A H 0.2307 0.2135 0.6097 0.062 Uiso 1 1 calc R U . . .
H24B H 0.1412 0.0508 0.5343 0.062 Uiso 1 1 calc R U . . .
H24C H 0.3277 0.1099 0.5719 0.062 Uiso 1 1 calc R U . . .

loop_
_atom_site_aniso_label
_atom_site_aniso_U_11
_atom_site_aniso_U_22
_atom_site_aniso_U_33
_atom_site_aniso_U_23
_atom_site_aniso_U_13
_atom_site_aniso_U_12
O1 0.0529(13) 0.0302(11) 0.0391(11) 0.0059(9) 0.0275(10) 0.0093(10)
O2 0.0469(12) 0.0307(10) 0.0309(10) 0.0127(8) 0.0230(9) 0.0137(9)
N1 0.0387(13) 0.0182(11) 0.0272(12) 0.0123(9) 0.0172(10) 0.0094(10)
N2 0.0378(14) 0.0209(11) 0.0304(12) 0.0123(9) 0.0189(10) 0.0114(10)
C1 0.0322(15) 0.0230(13) 0.0304(14) 0.0092(11) 0.0153(12) 0.0077(11)
C2 0.0414(16) 0.0232(13) 0.0285(14) 0.0138(11) 0.0202(12) 0.0078(12)
C3 0.0446(17) 0.0234(13) 0.0313(14) 0.0152(11) 0.0190(13) 0.0108(12)
C4 0.0398(16) 0.0227(13) 0.0266(13) 0.0112(11) 0.0144(12) 0.0134(12)
C5 0.0450(17) 0.0206(13) 0.0353(15) 0.0152(11) 0.0235(13) 0.0097(12)
C6 0.0395(16) 0.0233(13) 0.0333(15) 0.0159(12) 0.0216(13) 0.0127(12)
C7 0.0352(15) 0.0268(14) 0.0328(14) 0.0185(12) 0.0210(12) 0.0138(12)
C8 0.0371(16) 0.0230(13) 0.0296(14) 0.0180(11) 0.0177(12) 0.0125(12)
C9 0.0345(16) 0.0276(14) 0.0343(15) 0.0170(12) 0.0185(13) 0.0107(12)
C10 0.0346(16) 0.0233(13) 0.0321(14) 0.0120(11) 0.0127(12) 0.0055(12)
C11 0.0430(17) 0.0226(13) 0.0272(14) 0.0136(11) 0.0187(12) 0.0128(12)
C12 0.0342(16) 0.0299(14) 0.0344(15) 0.0126(12) 0.0204(13) 0.0127(12)
C13 0.0322(15) 0.0272(14) 0.0310(14) 0.0094(11) 0.0133(12) 0.0086(12)
C14 0.054(2) 0.0425(18) 0.0440(18) 0.0087(14) 0.0322(16) 0.0158(15)
C15 0.0397(17) 0.0274(14) 0.0337(15) 0.0095(12) 0.0170(13) 0.0125(12)
C16 0.0405(17) 0.0326(15) 0.0307(14) 0.0159(12) 0.0179(13) 0.0164(13)
C17 0.0315(15) 0.0287(14) 0.0312(14) 0.0144(12) 0.0158(12) 0.0099(12)
C18 0.0281(15) 0.0237(13) 0.0300(14) 0.0113(11) 0.0156(11) 0.0072(11)
C19 0.0387(16) 0.0218(13) 0.0326(15) 0.0139(11) 0.0181(12) 0.0099(12)
C20 0.0378(16) 0.0295(14) 0.0295(14) 0.0169(12) 0.0173(12) 0.0096(12)
C21 0.0310(15) 0.0283(14) 0.0306(14) 0.0109(11) 0.0179(12) 0.0107(12)
C22 0.0318(15) 0.0243(13) 0.0354(15) 0.0144(11) 0.0180(12) 0.0097(11)
C23 0.0322(15) 0.0251(13) 0.0322(14) 0.0170(11) 0.0188(12) 0.0099(11)
C24 0.059(2) 0.0402(17) 0.0317(16) 0.0132(13) 0.0275(15) 0.0094(15)

loop_
_atom_type_symbol
_atom_type_description
_atom_type_scat_dispersion_real
_atom_type_scat_dispersion_imag
_atom_type_scat_source
C C 0.0033 0.0016 'International Tables Vol C Tables 4.2.6.8 and 6.1.1.4'
H H 0.0000 0.0000 'International Tables Vol C Tables 4.2.6.8 and 6.1.1.4'
N N 0.0061 0.0033 'International Tables Vol C Tables 4.2.6.8 and 6.1.1.4'
O O 0.0106 0.0060 'International Tables Vol C Tables 4.2.6.8 and 6.1.1.4'

loop_
_geom_angle_atom_site_label_1
_geom_angle_atom_site_label_2
_geom_angle_atom_site_label_3
_geom_angle
_geom_angle_site_symmetry_1
_geom_angle_site_symmetry_3
_geom_angle_publ_flag
C11 O1 C14 117.6(2) . . ?
C21 O2 C24 117.0(2) . . ?
C2 N1 C1 113.08(19) . . ?
C2 N1 C5 111.39(19) . . ?
C1 N1 C5 109.6(2) . . ?
C15 N2 C3 111.6(2) . . ?
C15 N2 C4 112.0(2) . . ?
C3 N2 C4 110.2(2) . . ?
N1 C1 C4 112.5(2) . 2_645 ?
N1 C2 C3 110.9(2) . . ?
N2 C3 C2 111.6(2) . . ?
N2 C4 C1 115.1(2) . 2_645 ?
N1 C5 C6 112.7(2) . . ?
C7 C6 C5 124.0(3) . . ?
C6 C7 C8 127.5(3) . . ?
C13 C8 C9 117.2(2) . . ?
C13 C8 C7 123.4(2) . . ?
C9 C8 C7 119.4(2) . . ?
C10 C9 C8 121.1(3) . . ?
C9 C10 C11 120.5(3) . . ?
O1 C11 C10 115.9(2) . . ?
O1 C11 C12 124.6(2) . . ?
C10 C11 C12 119.5(2) . . ?
C11 C12 C13 119.6(3) . . ?
C12 C13 C8 122.0(3) . . ?
N2 C15 C16 111.2(2) . . ?
C17 C16 C15 125.7(3) . . ?
C16 C17 C18 127.3(2) . . ?
C23 C18 C19 117.1(2) . . ?
C23 C18 C17 120.2(2) . . ?
C19 C18 C17 122.7(2) . . ?
C20 C19 C18 121.9(2) . . ?
C19 C20 C21 119.4(2) . . ?
O2 C21 C22 115.6(2) . . ?
O2 C21 C20 124.4(2) . . ?
C22 C21 C20 120.0(2) . . ?
C23 C22 C21 119.5(2) . . ?
C22 C23 C18 122.2(2) . . ?

loop_
_geom_bond_atom_site_label_1
_geom_bond_atom_site_label_2
_geom_bond_distance
_geom_bond_site_symmetry_2
_geom_bond_publ_flag
O1 C11 1.371(3) . ?
O1 C14 1.425(4) . ?
O2 C21 1.374(3) . ?
O2 C24 1.426(3) . ?
N1 C2 1.463(3) . ?
N1 C1 1.466(3) . ?
N1 C5 1.469(3) . ?
N2 C15 1.464(3) . ?
N2 C3 1.466(3) . ?
N2 C4 1.467(3) . ?
C1 C4 1.523(3) 2_645 ?
C2 C3 1.516(4) . ?
C4 C1 1.523(3) 2_645 ?
C5 C6 1.495(3) . ?
C6 C7 1.319(4) . ?
C7 C8 1.474(3) . ?
C8 C13 1.389(4) . ?
C8 C9 1.398(4) . ?
C9 C10 1.381(4) . ?
C10 C11 1.382(4) . ?
C11 C12 1.383(4) . ?
C12 C13 1.384(3) . ?
C15 C16 1.492(3) . ?
C16 C17 1.326(4) . ?
C17 C18 1.469(3) . ?
C18 C23 1.394(3) . ?
C18 C19 1.397(3) . ?
C19 C20 1.382(3) . ?
C20 C21 1.391(4) . ?
C21 C22 1.389(4) . ?
C22 C23 1.379(3) . ?
